data_7710106
loop_
_publ_author_name
'Palmese, Marco'
'P\'erez-Torrente, Jes\'us J.'
'Passarelli, Vincenzo'

_publ_section_title
;
 Synthesis and reactivity of an iridium complex based on a tridentate
 aminophosphano ligand
;
_journal_name_full 'Dalton Transactions'
_journal_paper_doi 10.1039/D2DT00794K
_journal_year 2022
_chemical_formula_moiety '2(C50 H58 Ir N4 P2 Si), 2 (P F6), C H2 Cl2, C6 H14'
_chemical_formula_sum 'C107 H132 Cl2 F12 Ir2 N8 P6 Si2'
_chemical_formula_weight 2455.50
_space_group_crystal_system triclinic
_space_group_IT_number 2
_space_group_name_Hall '-P 1'
_space_group_name_H-M_alt 'P -1'
_atom_sites_solution_hydrogens mixed
_atom_sites_solution_primary heavy
_atom_sites_solution_secondary difmap
_audit_creation_method SHELXL-2014/7
_audit_update_record
;
2022-03-01 deposited with the CCDC.	2022-04-20 downloaded from the CCDC.
;
_cell_angle_alpha 86.1880(10)
_cell_angle_beta 77.4030(10)
_cell_angle_gamma 85.9510(10)
_cell_formula_units_Z 1
_cell_length_a 10.9615(7)
_cell_length_b 12.7205(8)
_cell_length_c 20.4705(12)
_cell_measurement_reflns_used 9807
_cell_measurement_temperature 100(2)
_cell_measurement_theta_max 28.436
_cell_measurement_theta_min 2.422
_cell_volume 2774.8(3)
_computing_cell_refinement 'SAINT+ in APEX2 (Bruker AXS,2008)'
_computing_data_collection 'SMART in APEX2 (Bruker AXS,2008)'
_computing_data_reduction 'SAINT+ in APEX2 (Bruker AXS,2008)'
_computing_molecular_graphics 'XP program, SHELXTL v6.12, Bruker2000'
_computing_publication_material 'XCIF program, PLATON(Spek, 1998)'
_computing_structure_refinement 'SHELXL-2014/7 (Sheldrick, 2014)'
_computing_structure_solution 'SHELXS-2013 (Sheldrick, 2008)'
_diffrn_ambient_temperature 100(2)
_diffrn_detector_area_resol_mean 8.26
_diffrn_measured_fraction_theta_full 0.998
_diffrn_measured_fraction_theta_max 0.996
_diffrn_measurement_device_type 'Bruker SMART APEX CCD system'
_diffrn_measurement_method '\w rotations with narrow frames'
_diffrn_radiation_type MoK\a
_diffrn_radiation_wavelength 0.71073
_diffrn_reflns_av_R_equivalents 0.0280
_diffrn_reflns_av_unetI/netI 0.0302
_diffrn_reflns_Laue_measured_fraction_full 0.998
_diffrn_reflns_Laue_measured_fraction_max 0.996
_diffrn_reflns_limit_h_max 13
_diffrn_reflns_limit_h_min -13
_diffrn_reflns_limit_k_max 15
_diffrn_reflns_limit_k_min -15
_diffrn_reflns_limit_l_max 25
_diffrn_reflns_limit_l_min -25
_diffrn_reflns_number 34093
_diffrn_reflns_point_group_measured_fraction_full 0.998
_diffrn_reflns_point_group_measured_fraction_max 0.996
_diffrn_reflns_theta_full 25.000
_diffrn_reflns_theta_max 26.369
_diffrn_reflns_theta_min 1.858
_exptl_absorpt_coefficient_mu 2.621
_exptl_absorpt_correction_T_max 0.5792
_exptl_absorpt_correction_T_min 0.4326
_exptl_absorpt_correction_type multi-scan
_exptl_absorpt_process_details
; 
 Multi-scan correction included in APEX2 package (Bruker AXS, 2008)
;
_exptl_crystal_colour colorless
_exptl_crystal_density_diffrn 1.469
_exptl_crystal_description prism
_exptl_crystal_F_000 1244
_exptl_crystal_size_max 0.300
_exptl_crystal_size_mid 0.250
_exptl_crystal_size_min 0.100
_refine_diff_density_max 2.220
_refine_diff_density_min -1.191
_refine_diff_density_rms 0.102
_refine_ls_extinction_method none
_refine_ls_goodness_of_fit_ref 1.051
_refine_ls_hydrogen_treatment mixed
_refine_ls_matrix_type full
_refine_ls_number_parameters 630
_refine_ls_number_reflns 11291
_refine_ls_number_restraints 2
_refine_ls_restrained_S_all 1.052
_refine_ls_R_factor_all 0.0327
_refine_ls_R_factor_gt 0.0293
_refine_ls_shift/su_max 0.001
_refine_ls_shift/su_mean 0.000
_refine_ls_structure_factor_coef Fsqd
_refine_ls_weighting_details 'w=1/[\s^2^(Fo^2^)+(0.0400P)^2^+4.4671P] where P=(Fo^2^+2Fc^2^)/3'
_refine_ls_weighting_scheme calc
_refine_ls_wR_factor_gt 0.0741
_refine_ls_wR_factor_ref 0.0762
_reflns_Friedel_coverage 0.000
_reflns_number_gt 10499
_reflns_number_total 11291
_reflns_threshold_expression 'I > 2\s(I)'
_cod_data_source_file d2dt00794k2.cif
_cod_data_source_block 1PF6
_cod_database_code 7710106
_shelx_shelxl_version_number 2014/7
_shelx_space_group_comment
;
The symmetry employed for this shelxl refinement is uniquely defined
by the following loop, which should always be used as a source of
symmetry information in preference to the above space-group names.
They are only intended as comments.
;
_exptl_absorpt_special_details
;
The symmetry employed for this shelxl refinement is uniquely defined
by the following loop, which should always be used as a source of
symmetry information in preference to the above space-group names.
They are only intended as comments.
;

loop_
_space_group_symop_operation_xyz
'x, y, z'
'-x, -y, -z'

loop_
_atom_site_label
_atom_site_type_symbol
_atom_site_fract_x
_atom_site_fract_y
_atom_site_fract_z
_atom_site_U_iso_or_equiv
_atom_site_adp_type
_atom_site_occupancy
_atom_site_site_symmetry_order
_atom_site_calc_flag
_atom_site_refinement_flags_posn
_atom_site_refinement_flags_adp
_atom_site_refinement_flags_occupancy
_atom_site_disorder_assembly
_atom_site_disorder_group
C1 C -0.0846(3) 0.4667(3) 0.18504(17) 0.0198(7) Uani 1 1 d . . . . .
H1A H -0.0910 0.4684 0.1375 0.024 Uiso 1 1 calc R U . . .
H1B H -0.1694 0.4649 0.2142 0.024 Uiso 1 1 calc R U . . .
C2 C -0.0528(3) 0.7191(3) 0.19103(17) 0.0232(7) Uani 1 1 d . . . . .
H2A H -0.1414 0.7296 0.2128 0.035 Uiso 1 1 calc R U . . .
H2B H -0.0415 0.7392 0.1431 0.035 Uiso 1 1 calc R U . . .
H2C H -0.0028 0.7630 0.2114 0.035 Uiso 1 1 calc R U . . .
C22 C -0.1277(3) 0.3964(3) 0.37010(16) 0.0183(6) Uani 1 1 d . . . . .
C23 C -0.2405(3) 0.4488(3) 0.36300(17) 0.0202(7) Uani 1 1 d . . . . .
H23 H -0.2413 0.5020 0.3282 0.024 Uiso 1 1 calc R U . . .
C24 C -0.3521(3) 0.4236(3) 0.40680(18) 0.0257(7) Uani 1 1 d . . . . .
H24 H -0.4285 0.4605 0.4023 0.031 Uiso 1 1 calc R U . . .
C25 C -0.3519(3) 0.3452(3) 0.45667(19) 0.0302(8) Uani 1 1 d . . . . .
H25 H -0.4279 0.3285 0.4868 0.036 Uiso 1 1 calc R U . . .
C26 C -0.2406(3) 0.2911(3) 0.46268(19) 0.0312(8) Uani 1 1 d . . . . .
H26 H -0.2409 0.2359 0.4963 0.037 Uiso 1 1 calc R U . . .
C27 C -0.1288(3) 0.3164(3) 0.42016(17) 0.0246(7) Uani 1 1 d . . . . .
H27 H -0.0528 0.2793 0.4251 0.029 Uiso 1 1 calc R U . . .
C28 C 0.1323(3) 0.4052(3) 0.36325(16) 0.0169(6) Uani 1 1 d . . . . .
C29 C 0.1115(3) 0.4548(3) 0.42410(16) 0.0210(7) Uani 1 1 d . . . . .
H29 H 0.0376 0.4988 0.4374 0.025 Uiso 1 1 calc R U . . .
C30 C 0.1968(3) 0.4407(3) 0.46494(17) 0.0252(7) Uani 1 1 d . . . . .
H30 H 0.1825 0.4760 0.5057 0.030 Uiso 1 1 calc R U . . .
C31 C 0.3039(3) 0.3748(3) 0.44626(18) 0.0288(8) Uani 1 1 d . . . . .
H31 H 0.3621 0.3640 0.4746 0.035 Uiso 1 1 calc R U . . .
C32 C 0.3258(3) 0.3248(3) 0.38646(18) 0.0284(8) Uani 1 1 d . . . . .
H32 H 0.3989 0.2797 0.3739 0.034 Uiso 1 1 calc R U . . .
C33 C 0.2406(3) 0.3405(3) 0.34465(17) 0.0220(7) Uani 1 1 d . . . . .
H33 H 0.2566 0.3070 0.3033 0.026 Uiso 1 1 calc R U . . .
C34 C 0.0045(3) 0.6366(3) 0.33100(16) 0.0183(6) Uani 1 1 d . . . . .
C35 C 0.1160(3) 0.6735(3) 0.34089(17) 0.0214(7) Uani 1 1 d . . . . .
H35 H 0.1944 0.6434 0.3183 0.026 Uiso 1 1 calc R U . . .
C36 C 0.1118(3) 0.7541(3) 0.38385(18) 0.0251(7) Uani 1 1 d . . . . .
H36 H 0.1878 0.7788 0.3904 0.030 Uiso 1 1 calc R U . . .
C37 C -0.0016(4) 0.7995(3) 0.41752(17) 0.0249(7) Uani 1 1 d . . . . .
C38 C -0.1112(3) 0.7629(3) 0.40686(18) 0.0254(7) Uani 1 1 d . . . . .
H38 H -0.1894 0.7931 0.4296 0.030 Uiso 1 1 calc R U . . .
C39 C -0.1091(3) 0.6835(3) 0.36394(17) 0.0217(7) Uani 1 1 d . . . . .
H39 H -0.1855 0.6605 0.3568 0.026 Uiso 1 1 calc R U . . .
C40 C -0.0058(4) 0.8874(3) 0.4646(2) 0.0352(9) Uani 1 1 d . . . . .
H40A H -0.0367 0.9535 0.4449 0.053 Uiso 1 1 calc R U . . .
H40B H 0.0785 0.8954 0.4717 0.053 Uiso 1 1 calc R U . . .
H40C H -0.0620 0.8700 0.5076 0.053 Uiso 1 1 calc R U . . .
C3 C 0.2405(3) 0.4040(3) 0.05607(16) 0.0213(7) Uani 1 1 d . . . . .
C4 C 0.1460(4) 0.3827(3) 0.02397(18) 0.0296(8) Uani 1 1 d . . . . .
H4 H 0.0633 0.3748 0.0493 0.036 Uiso 1 1 calc R U . . .
C5 C 0.1724(4) 0.3732(4) -0.0448(2) 0.0398(10) Uani 1 1 d . . . . .
H5 H 0.1073 0.3596 -0.0664 0.048 Uiso 1 1 calc R U . . .
C6 C 0.2932(5) 0.3835(3) -0.0823(2) 0.0417(10) Uani 1 1 d . . . . .
H6 H 0.3107 0.3757 -0.1294 0.050 Uiso 1 1 calc R U . . .
C7 C 0.3873(4) 0.4048(3) -0.05139(19) 0.0372(9) Uani 1 1 d . . . . .
H7 H 0.4699 0.4126 -0.0770 0.045 Uiso 1 1 calc R U . . .
C8 C 0.3611(4) 0.4153(3) 0.01810(18) 0.0289(8) Uani 1 1 d . . . . .
H8 H 0.4262 0.4301 0.0394 0.035 Uiso 1 1 calc R U . . .
C9 C 0.3466(3) 0.4133(3) 0.17168(16) 0.0205(7) Uani 1 1 d . . . . .
C14 C 0.3797(3) 0.4851(3) 0.21187(17) 0.0255(7) Uani 1 1 d . . . . .
H14 H 0.3263 0.5460 0.2240 0.031 Uiso 1 1 calc R U . . .
C13 C 0.4902(4) 0.4684(3) 0.2344(2) 0.0342(9) Uani 1 1 d . . . . .
H13 H 0.5128 0.5185 0.2615 0.041 Uiso 1 1 calc R U . . .
C12 C 0.5670(3) 0.3803(3) 0.2180(2) 0.0354(9) Uani 1 1 d . . . . .
H12 H 0.6427 0.3693 0.2336 0.043 Uiso 1 1 calc R U . . .
C11 C 0.5344(3) 0.3071(3) 0.1786(2) 0.0314(8) Uani 1 1 d . . . . .
H11 H 0.5875 0.2457 0.1674 0.038 Uiso 1 1 calc R U . . .
C10 C 0.4244(3) 0.3232(3) 0.15556(18) 0.0259(7) Uani 1 1 d . . . . .
H10 H 0.4020 0.2728 0.1287 0.031 Uiso 1 1 calc R U . . .
C15 C 0.2144(3) 0.6396(3) 0.10573(18) 0.0254(7) Uani 1 1 d . . . . .
C20 C 0.2831(4) 0.7095(3) 0.1299(2) 0.0380(10) Uani 1 1 d . . . . .
H20 H 0.2873 0.7048 0.1758 0.046 Uiso 1 1 calc R U . . .
C19 C 0.3462(4) 0.7869(3) 0.0863(3) 0.0525(14) Uani 1 1 d . . . . .
H19 H 0.3934 0.8343 0.1033 0.063 Uiso 1 1 calc R U . . .
C18 C 0.3416(5) 0.7962(4) 0.0195(3) 0.0601(16) Uani 1 1 d . . . . .
C17 C 0.2705(6) 0.7289(4) -0.0031(2) 0.0617(16) Uani 1 1 d . . . . .
H17 H 0.2646 0.7354 -0.0489 0.074 Uiso 1 1 calc R U . . .
C16 C 0.2065(5) 0.6511(3) 0.0389(2) 0.0403(10) Uani 1 1 d . . . . .
H16 H 0.1571 0.6057 0.0217 0.048 Uiso 1 1 calc R U . . .
C21 C 0.4141(7) 0.8785(4) -0.0278(3) 0.102(3) Uani 1 1 d . . . . .
H21A H 0.4458 0.8493 -0.0719 0.153 Uiso 1 1 calc R U . . .
H21B H 0.4846 0.8981 -0.0097 0.153 Uiso 1 1 calc R U . . .
H21C H 0.3587 0.9412 -0.0324 0.153 Uiso 1 1 calc R U . . .
C47 C -0.1044(3) 0.2463(3) 0.24881(17) 0.0213(7) Uani 1 1 d . . . . .
C49 C -0.2503(3) 0.0913(3) 0.2906(2) 0.0304(8) Uani 1 1 d . . . . .
C50 C -0.3818(3) 0.1284(3) 0.3245(2) 0.0336(9) Uani 1 1 d . . . . .
H50A H -0.3786 0.1683 0.3633 0.050 Uiso 1 1 calc R U . . .
H50B H -0.4322 0.0672 0.3393 0.050 Uiso 1 1 calc R U . . .
H50C H -0.4196 0.1737 0.2927 0.050 Uiso 1 1 calc R U . . .
C51 C -0.1866(4) 0.0267(4) 0.3403(3) 0.0519(13) Uani 1 1 d . . . . .
H51A H -0.1005 0.0057 0.3182 0.078 Uiso 1 1 calc R U . . .
H51B H -0.2327 -0.0365 0.3564 0.078 Uiso 1 1 calc R U . . .
H51C H -0.1855 0.0693 0.3783 0.078 Uiso 1 1 calc R U . . .
C52 C -0.2473(4) 0.0322(3) 0.2279(2) 0.0447(11) Uani 1 1 d . . . . .
H52A H -0.2834 0.0784 0.1959 0.067 Uiso 1 1 calc R U . . .
H52B H -0.2962 -0.0305 0.2401 0.067 Uiso 1 1 calc R U . . .
H52C H -0.1605 0.0106 0.2075 0.067 Uiso 1 1 calc R U . . .
C41 C 0.1466(3) 0.2089(3) 0.22603(17) 0.0206(7) Uani 1 1 d . . . . .
C43 C 0.2673(3) 0.0322(3) 0.2532(2) 0.0282(8) Uani 1 1 d . . . . .
C44 C 0.3979(4) 0.0280(3) 0.2086(2) 0.0404(10) Uani 1 1 d . . . . .
H44A H 0.3915 0.0305 0.1615 0.061 Uiso 1 1 calc R U . . .
H44B H 0.4437 -0.0376 0.2192 0.061 Uiso 1 1 calc R U . . .
H44C H 0.4427 0.0885 0.2164 0.061 Uiso 1 1 calc R U . . .
C45 C 0.1945(4) -0.0590(3) 0.2400(2) 0.0376(9) Uani 1 1 d . . . . .
H45A H 0.1100 -0.0546 0.2683 0.056 Uiso 1 1 calc R U . . .
H45B H 0.2378 -0.1261 0.2504 0.056 Uiso 1 1 calc R U . . .
H45C H 0.1891 -0.0549 0.1927 0.056 Uiso 1 1 calc R U . . .
C46 C 0.2698(5) 0.0341(4) 0.3269(2) 0.0469(11) Uani 1 1 d . . . . .
H46A H 0.3131 0.0957 0.3342 0.070 Uiso 1 1 calc R U . . .
H46B H 0.3140 -0.0304 0.3406 0.070 Uiso 1 1 calc R U . . .
H46C H 0.1838 0.0383 0.3535 0.070 Uiso 1 1 calc R U . . .
C53 C 0.4983(11) 0.0571(8) 0.5174(5) 0.056(3) Uani 0.5 1 d . . P . .
H53A H 0.4628 0.0719 0.5649 0.068 Uiso 0.5 1 calc R U P . .
H53B H 0.5363 0.1223 0.4955 0.068 Uiso 0.5 1 calc R U P . .
C54 C 0.2188(5) 0.1042(4) 0.0517(3) 0.0512(12) Uiso 1 1 d D . . . .
H54A H 0.2605 0.0397 0.0674 0.077 Uiso 1 1 calc R U . . .
H54B H 0.2249 0.1620 0.0799 0.077 Uiso 1 1 calc R U . . .
H54C H 0.2594 0.1226 0.0051 0.077 Uiso 1 1 calc R U . . .
C55 C 0.0732(10) 0.0847(10) 0.0559(6) 0.151(4) Uiso 1 1 d D . . . .
H55A H 0.0361 0.0528 0.1007 0.181 Uiso 1 1 calc R U . . .
H55B H 0.0268 0.1530 0.0498 0.181 Uiso 1 1 calc R U . . .
C56 C 0.062(2) 0.013(2) 0.0031(14) 0.372(16) Uiso 1 1 d D . . . .
H56A H 0.1040 0.0456 -0.0406 0.446 Uiso 1 1 calc R U . . .
H56B H 0.1101 -0.0537 0.0104 0.446 Uiso 1 1 calc R U . . .
N2 N 0.0080(2) 0.5532(2) 0.28620(13) 0.0166(5) Uani 1 1 d . . . . .
N1 N 0.1492(2) 0.5582(2) 0.14908(13) 0.0191(6) Uani 1 1 d . . . . .
N48 N -0.1775(3) 0.1848(2) 0.26874(16) 0.0274(7) Uani 1 1 d . . . . .
N42 N 0.2019(3) 0.1305(2) 0.23508(15) 0.0258(6) Uani 1 1 d . . . . .
F1 F 0.6253(2) 0.6740(2) 0.28864(13) 0.0429(6) Uani 1 1 d . . . . .
F2 F 0.5860(2) 0.7180(3) 0.39760(14) 0.0585(8) Uani 1 1 d . . . . .
F3 F 0.5886(3) 0.8446(2) 0.31660(17) 0.0753(10) Uani 1 1 d . . . . .
F4 F 0.4424(3) 0.7618(3) 0.27860(15) 0.0635(8) Uani 1 1 d . . . . .
F5 F 0.4426(3) 0.6366(2) 0.36004(16) 0.0554(7) Uani 1 1 d . . . . .
F6 F 0.4067(2) 0.8065(2) 0.38654(14) 0.0454(6) Uani 1 1 d . . . . .
Si Si -0.00090(8) 0.57783(7) 0.20194(4) 0.01675(17) Uani 1 1 d . . . . .
P2 P 0.01815(7) 0.42411(6) 0.31034(4) 0.01523(16) Uani 1 1 d . . . . .
P1 P 0.19807(7) 0.42986(7) 0.14515(4) 0.01712(16) Uani 1 1 d . . . . .
P3 P 0.51594(9) 0.74047(8) 0.33723(6) 0.0304(2) Uani 1 1 d . . . . .
Cl Cl 0.38067(16) 0.03834(17) 0.48317(8) 0.0881(6) Uani 1 1 d . . . . .
Ir Ir 0.03786(2) 0.33432(2) 0.20973(2) 0.01617(5) Uani 1 1 d . . . . .
H H 0.025(4) 0.284(4) 0.143(2) 0.045(13) Uiso 1 1 d . . . . .

loop_
_atom_site_aniso_label
_atom_site_aniso_U_11
_atom_site_aniso_U_22
_atom_site_aniso_U_33
_atom_site_aniso_U_23
_atom_site_aniso_U_13
_atom_site_aniso_U_12
C1 0.0207(15) 0.0189(16) 0.0209(16) -0.0007(13) -0.0067(13) -0.0007(12)
C2 0.0278(17) 0.0181(17) 0.0236(17) -0.0009(13) -0.0061(14) 0.0004(13)
C22 0.0159(14) 0.0223(17) 0.0166(15) -0.0024(13) -0.0019(12) -0.0038(12)
C23 0.0193(15) 0.0213(17) 0.0206(16) -0.0004(13) -0.0056(13) -0.0018(13)
C24 0.0150(15) 0.032(2) 0.0294(19) -0.0020(15) -0.0044(14) 0.0008(14)
C25 0.0168(16) 0.043(2) 0.0286(19) 0.0045(16) -0.0009(14) -0.0060(15)
C26 0.0253(18) 0.041(2) 0.0256(19) 0.0112(16) -0.0049(15) -0.0070(16)
C27 0.0190(16) 0.0296(19) 0.0243(18) 0.0030(14) -0.0050(13) 0.0013(14)
C28 0.0140(14) 0.0186(16) 0.0179(15) 0.0026(12) -0.0036(12) -0.0024(12)
C29 0.0166(15) 0.0249(17) 0.0202(16) -0.0007(13) -0.0025(12) 0.0020(13)
C30 0.0228(16) 0.036(2) 0.0175(16) -0.0052(14) -0.0045(13) -0.0022(15)
C31 0.0190(16) 0.044(2) 0.0252(18) 0.0020(16) -0.0094(14) 0.0000(15)
C32 0.0176(16) 0.038(2) 0.0284(19) -0.0048(16) -0.0036(14) 0.0074(15)
C33 0.0190(15) 0.0247(18) 0.0212(16) -0.0026(13) -0.0023(13) 0.0013(13)
C34 0.0201(15) 0.0169(16) 0.0179(15) -0.0003(12) -0.0040(12) -0.0016(12)
C35 0.0161(15) 0.0218(17) 0.0261(17) -0.0042(14) -0.0028(13) -0.0015(13)
C36 0.0277(17) 0.0233(18) 0.0279(18) -0.0026(14) -0.0125(15) -0.0052(14)
C37 0.039(2) 0.0191(17) 0.0182(16) -0.0035(13) -0.0104(15) 0.0014(14)
C38 0.0279(18) 0.0212(17) 0.0243(18) -0.0035(14) -0.0008(14) 0.0036(14)
C39 0.0188(15) 0.0217(17) 0.0242(17) -0.0038(13) -0.0039(13) 0.0006(13)
C40 0.052(2) 0.026(2) 0.032(2) -0.0123(16) -0.0190(18) 0.0074(17)
C3 0.0299(17) 0.0185(16) 0.0141(15) -0.0009(12) -0.0019(13) -0.0010(13)
C4 0.037(2) 0.030(2) 0.0225(18) 0.0002(15) -0.0074(15) -0.0067(16)
C5 0.056(3) 0.044(2) 0.025(2) 0.0011(17) -0.0183(19) -0.016(2)
C6 0.067(3) 0.039(2) 0.0175(18) -0.0038(16) -0.0050(19) -0.003(2)
C7 0.043(2) 0.040(2) 0.0225(19) -0.0028(17) 0.0056(17) 0.0004(18)
C8 0.0309(19) 0.035(2) 0.0198(17) -0.0051(15) -0.0021(14) -0.0005(16)
C9 0.0182(15) 0.0251(17) 0.0168(15) 0.0021(13) -0.0004(12) -0.0059(13)
C14 0.0263(17) 0.0270(19) 0.0226(17) -0.0037(14) -0.0021(14) -0.0052(14)
C13 0.038(2) 0.036(2) 0.033(2) 0.0022(17) -0.0131(17) -0.0180(18)
C12 0.0226(18) 0.047(2) 0.039(2) 0.0108(19) -0.0117(16) -0.0119(17)
C11 0.0233(17) 0.033(2) 0.035(2) 0.0026(17) -0.0047(15) 0.0021(15)
C10 0.0243(17) 0.0297(19) 0.0234(17) -0.0021(14) -0.0043(14) -0.0027(14)
C15 0.0252(17) 0.0169(16) 0.0293(19) -0.0047(14) 0.0066(14) -0.0033(13)
C20 0.036(2) 0.024(2) 0.052(3) -0.0091(18) -0.0005(19) -0.0070(16)
C19 0.042(2) 0.022(2) 0.086(4) -0.014(2) 0.009(2) -0.0118(18)
C18 0.072(3) 0.024(2) 0.061(3) -0.008(2) 0.040(3) -0.013(2)
C17 0.107(4) 0.030(2) 0.032(2) -0.0020(19) 0.025(3) -0.016(3)
C16 0.065(3) 0.023(2) 0.027(2) 0.0001(16) 0.0064(19) -0.0101(19)
C21 0.137(6) 0.039(3) 0.094(5) -0.019(3) 0.071(5) -0.041(4)
C47 0.0210(16) 0.0175(16) 0.0259(17) -0.0005(13) -0.0068(13) 0.0007(13)
C49 0.0221(17) 0.0247(19) 0.042(2) 0.0078(16) -0.0022(16) -0.0061(14)
C50 0.0227(18) 0.037(2) 0.038(2) 0.0052(17) -0.0018(16) -0.0028(16)
C51 0.030(2) 0.049(3) 0.073(3) 0.030(3) -0.012(2) -0.0019(19)
C52 0.042(2) 0.029(2) 0.059(3) -0.010(2) 0.002(2) -0.0129(18)
C41 0.0207(15) 0.0177(17) 0.0232(17) -0.0015(13) -0.0033(13) -0.0029(13)
C43 0.0308(19) 0.0150(17) 0.038(2) 0.0021(15) -0.0085(16) 0.0030(14)
C44 0.028(2) 0.026(2) 0.064(3) 0.006(2) -0.0073(19) 0.0010(16)
C45 0.035(2) 0.0219(19) 0.053(3) -0.0002(18) -0.0026(19) -0.0036(16)
C46 0.069(3) 0.031(2) 0.043(3) 0.0025(19) -0.023(2) 0.009(2)
C53 0.091(8) 0.043(6) 0.029(5) -0.006(4) 0.009(5) -0.025(5)
N2 0.0167(12) 0.0163(13) 0.0170(13) -0.0026(10) -0.0035(10) -0.0008(10)
N1 0.0211(13) 0.0166(14) 0.0177(13) -0.0012(11) 0.0005(11) -0.0027(11)
N48 0.0221(14) 0.0256(16) 0.0351(17) 0.0001(13) -0.0066(13) -0.0053(13)
N42 0.0263(15) 0.0210(16) 0.0306(16) -0.0006(12) -0.0073(13) -0.0020(12)
F1 0.0275(11) 0.0525(16) 0.0471(15) -0.0065(12) -0.0039(10) -0.0006(11)
F2 0.0317(13) 0.093(2) 0.0488(16) -0.0089(15) -0.0090(12) 0.0165(14)
F3 0.081(2) 0.0510(18) 0.083(2) -0.0046(16) 0.0178(18) -0.0403(17)
F4 0.0564(17) 0.083(2) 0.0546(18) -0.0003(16) -0.0271(14) 0.0190(16)
F5 0.0474(15) 0.0337(14) 0.077(2) -0.0042(13) 0.0069(14) -0.0109(12)
F6 0.0314(12) 0.0364(14) 0.0676(18) -0.0108(12) -0.0096(12) 0.0074(10)
Si 0.0175(4) 0.0168(4) 0.0158(4) -0.0008(3) -0.0033(3) -0.0010(3)
P2 0.0131(3) 0.0168(4) 0.0154(4) -0.0007(3) -0.0023(3) -0.0007(3)
P1 0.0184(4) 0.0170(4) 0.0154(4) -0.0024(3) -0.0017(3) -0.0019(3)
P3 0.0215(4) 0.0237(5) 0.0462(6) 0.0016(4) -0.0090(4) -0.0014(4)
Cl 0.0753(10) 0.1322(16) 0.0461(8) -0.0015(9) -0.0018(7) 0.0294(10)
Ir 0.01677(7) 0.01529(7) 0.01671(7) -0.00127(4) -0.00353(5) -0.00260(4)

loop_
_atom_type_symbol
_atom_type_description
_atom_type_scat_dispersion_real
_atom_type_scat_dispersion_imag
_atom_type_scat_source
C C 0.0033 0.0016 'International Tables Vol C Tables 4.2.6.8 and 6.1.1.4'
H H 0.0000 0.0000 'International Tables Vol C Tables 4.2.6.8 and 6.1.1.4'
N N 0.0061 0.0033 'International Tables Vol C Tables 4.2.6.8 and 6.1.1.4'
F F 0.0171 0.0103 'International Tables Vol C Tables 4.2.6.8 and 6.1.1.4'
Si Si 0.0817 0.0704 'International Tables Vol C Tables 4.2.6.8 and 6.1.1.4'
P P 0.1023 0.0942 'International Tables Vol C Tables 4.2.6.8 and 6.1.1.4'
Cl Cl 0.1484 0.1585 'International Tables Vol C Tables 4.2.6.8 and 6.1.1.4'
Ir Ir -1.4442 7.9887 'International Tables Vol C Tables 4.2.6.8 and 6.1.1.4'

loop_
_geom_angle_atom_site_label_1
_geom_angle_atom_site_label_2
_geom_angle_atom_site_label_3
_geom_angle
_geom_angle_site_symmetry_1
_geom_angle_site_symmetry_3
_geom_angle_publ_flag
Si C1 Ir 100.68(14) . . ?
Si C1 H1A 111.6 . . ?
Ir C1 H1A 111.6 . . ?
Si C1 H1B 111.6 . . ?
Ir C1 H1B 111.6 . . ?
H1A C1 H1B 109.4 . . ?
Si C2 H2A 109.5 . . ?
Si C2 H2B 109.5 . . ?
H2A C2 H2B 109.5 . . ?
Si C2 H2C 109.5 . . ?
H2A C2 H2C 109.5 . . ?
H2B C2 H2C 109.5 . . ?
C23 C22 C27 119.1(3) . . ?
C23 C22 P2 120.6(2) . . ?
C27 C22 P2 120.1(2) . . ?
C24 C23 C22 120.2(3) . . ?
C24 C23 H23 119.9 . . ?
C22 C23 H23 119.9 . . ?
C25 C24 C23 120.2(3) . . ?
C25 C24 H24 119.9 . . ?
C23 C24 H24 119.9 . . ?
C24 C25 C26 119.7(3) . . ?
C24 C25 H25 120.1 . . ?
C26 C25 H25 120.1 . . ?
C25 C26 C27 120.7(3) . . ?
C25 C26 H26 119.6 . . ?
C27 C26 H26 119.6 . . ?
C26 C27 C22 120.0(3) . . ?
C26 C27 H27 120.0 . . ?
C22 C27 H27 120.0 . . ?
C33 C28 C29 118.9(3) . . ?
C33 C28 P2 120.9(3) . . ?
C29 C28 P2 120.2(2) . . ?
C30 C29 C28 120.9(3) . . ?
C30 C29 H29 119.6 . . ?
C28 C29 H29 119.6 . . ?
C29 C30 C31 119.7(3) . . ?
C29 C30 H30 120.1 . . ?
C31 C30 H30 120.1 . . ?
C32 C31 C30 120.2(3) . . ?
C32 C31 H31 119.9 . . ?
C30 C31 H31 119.9 . . ?
C31 C32 C33 120.0(3) . . ?
C31 C32 H32 120.0 . . ?
C33 C32 H32 120.0 . . ?
C28 C33 C32 120.3(3) . . ?
C28 C33 H33 119.9 . . ?
C32 C33 H33 119.9 . . ?
C39 C34 C35 118.9(3) . . ?
C39 C34 N2 120.9(3) . . ?
C35 C34 N2 120.2(3) . . ?
C36 C35 C34 119.8(3) . . ?
C36 C35 H35 120.1 . . ?
C34 C35 H35 120.1 . . ?
C35 C36 C37 121.2(3) . . ?
C35 C36 H36 119.4 . . ?
C37 C36 H36 119.4 . . ?
C38 C37 C36 118.4(3) . . ?
C38 C37 C40 120.5(3) . . ?
C36 C37 C40 121.1(3) . . ?
C39 C38 C37 121.3(3) . . ?
C39 C38 H38 119.3 . . ?
C37 C38 H38 119.3 . . ?
C38 C39 C34 120.4(3) . . ?
C38 C39 H39 119.8 . . ?
C34 C39 H39 119.8 . . ?
C37 C40 H40A 109.5 . . ?
C37 C40 H40B 109.5 . . ?
H40A C40 H40B 109.5 . . ?
C37 C40 H40C 109.5 . . ?
H40A C40 H40C 109.5 . . ?
H40B C40 H40C 109.5 . . ?
C4 C3 C8 119.0(3) . . ?
C4 C3 P1 118.5(3) . . ?
C8 C3 P1 122.2(3) . . ?
C5 C4 C3 120.1(4) . . ?
C5 C4 H4 119.9 . . ?
C3 C4 H4 119.9 . . ?
C4 C5 C6 120.6(4) . . ?
C4 C5 H5 119.7 . . ?
C6 C5 H5 119.7 . . ?
C7 C6 C5 119.9(4) . . ?
C7 C6 H6 120.1 . . ?
C5 C6 H6 120.1 . . ?
C6 C7 C8 119.8(4) . . ?
C6 C7 H7 120.1 . . ?
C8 C7 H7 120.1 . . ?
C3 C8 C7 120.5(4) . . ?
C3 C8 H8 119.7 . . ?
C7 C8 H8 119.7 . . ?
C14 C9 C10 119.1(3) . . ?
C14 C9 P1 121.0(3) . . ?
C10 C9 P1 119.6(3) . . ?
C9 C14 C13 120.3(4) . . ?
C9 C14 H14 119.9 . . ?
C13 C14 H14 119.9 . . ?
C12 C13 C14 120.4(4) . . ?
C12 C13 H13 119.8 . . ?
C14 C13 H13 119.8 . . ?
C13 C12 C11 120.0(4) . . ?
C13 C12 H12 120.0 . . ?
C11 C12 H12 120.0 . . ?
C12 C11 C10 120.1(4) . . ?
C12 C11 H11 120.0 . . ?
C10 C11 H11 120.0 . . ?
C11 C10 C9 120.1(3) . . ?
C11 C10 H10 120.0 . . ?
C9 C10 H10 120.0 . . ?
C20 C15 C16 118.6(4) . . ?
C20 C15 N1 121.2(4) . . ?
C16 C15 N1 120.2(3) . . ?
C15 C20 C19 119.8(4) . . ?
C15 C20 H20 120.1 . . ?
C19 C20 H20 120.1 . . ?
C18 C19 C20 121.6(4) . . ?
C18 C19 H19 119.2 . . ?
C20 C19 H19 119.2 . . ?
C17 C18 C19 118.0(4) . . ?
C17 C18 C21 120.9(6) . . ?
C19 C18 C21 121.1(5) . . ?
C18 C17 C16 121.8(5) . . ?
C18 C17 H17 119.1 . . ?
C16 C17 H17 119.1 . . ?
C15 C16 C17 120.2(4) . . ?
C15 C16 H16 119.9 . . ?
C17 C16 H16 119.9 . . ?
C18 C21 H21A 109.5 . . ?
C18 C21 H21B 109.5 . . ?
H21A C21 H21B 109.5 . . ?
C18 C21 H21C 109.5 . . ?
H21A C21 H21C 109.5 . . ?
H21B C21 H21C 109.5 . . ?
N48 C47 Ir 171.7(3) . . ?
N48 C49 C50 108.1(3) . . ?
N48 C49 C52 106.7(3) . . ?
C50 C49 C52 112.5(3) . . ?
N48 C49 C51 106.8(3) . . ?
C50 C49 C51 110.3(3) . . ?
C52 C49 C51 112.1(4) . . ?
C49 C50 H50A 109.5 . . ?
C49 C50 H50B 109.5 . . ?
H50A C50 H50B 109.5 . . ?
C49 C50 H50C 109.5 . . ?
H50A C50 H50C 109.5 . . ?
H50B C50 H50C 109.5 . . ?
C49 C51 H51A 109.5 . . ?
C49 C51 H51B 109.5 . . ?
H51A C51 H51B 109.5 . . ?
C49 C51 H51C 109.5 . . ?
H51A C51 H51C 109.5 . . ?
H51B C51 H51C 109.5 . . ?
C49 C52 H52A 109.5 . . ?
C49 C52 H52B 109.5 . . ?
H52A C52 H52B 109.5 . . ?
C49 C52 H52C 109.5 . . ?
H52A C52 H52C 109.5 . . ?
H52B C52 H52C 109.5 . . ?
N42 C41 Ir 174.2(3) . . ?
N42 C43 C46 107.4(3) . . ?
N42 C43 C44 107.6(3) . . ?
C46 C43 C44 112.4(4) . . ?
N42 C43 C45 107.7(3) . . ?
C46 C43 C45 111.4(3) . . ?
C44 C43 C45 110.2(3) . . ?
C43 C44 H44A 109.5 . . ?
C43 C44 H44B 109.5 . . ?
H44A C44 H44B 109.5 . . ?
C43 C44 H44C 109.5 . . ?
H44A C44 H44C 109.5 . . ?
H44B C44 H44C 109.5 . . ?
C43 C45 H45A 109.5 . . ?
C43 C45 H45B 109.5 . . ?
H45A C45 H45B 109.5 . . ?
C43 C45 H45C 109.5 . . ?
H45A C45 H45C 109.5 . . ?
H45B C45 H45C 109.5 . . ?
C43 C46 H46A 109.5 . . ?
C43 C46 H46B 109.5 . . ?
H46A C46 H46B 109.5 . . ?
C43 C46 H46C 109.5 . . ?
H46A C46 H46C 109.5 . . ?
H46B C46 H46C 109.5 . . ?
Cl C53 Cl 121.2(5) . 2_656 ?
Cl C53 H53A 107.0 . . ?
Cl C53 H53A 107.0 2_656 . ?
Cl C53 H53B 107.0 . . ?
Cl C53 H53B 107.0 2_656 . ?
H53A C53 H53B 106.8 . . ?
C55 C54 H54A 109.5 . . ?
C55 C54 H54B 109.5 . . ?
H54A C54 H54B 109.5 . . ?
C55 C54 H54C 109.5 . . ?
H54A C54 H54C 109.5 . . ?
H54B C54 H54C 109.5 . . ?
C56 C55 C54 109.9(11) . . ?
C56 C55 H55A 109.7 . . ?
C54 C55 H55A 109.7 . . ?
C56 C55 H55B 109.7 . . ?
C54 C55 H55B 109.7 . . ?
H55A C55 H55B 108.2 . . ?
C56 C56 C55 119(2) 2 . ?
C56 C56 H56A 107.5 2 . ?
C55 C56 H56A 107.5 . . ?
C56 C56 H56B 107.5 2 . ?
C55 C56 H56B 107.5 . . ?
H56A C56 H56B 107.0 . . ?
C34 N2 P2 123.1(2) . . ?
C34 N2 Si 122.6(2) . . ?
P2 N2 Si 114.31(15) . . ?
C15 N1 P1 122.5(2) . . ?
C15 N1 Si 124.3(2) . . ?
P1 N1 Si 112.48(15) . . ?
C47 N48 C49 168.9(4) . . ?
C41 N42 C43 174.6(4) . . ?
N2 Si N1 110.24(13) . . ?
N2 Si C1 103.31(14) . . ?
N1 Si C1 103.01(14) . . ?
N2 Si C2 107.60(14) . . ?
N1 Si C2 107.57(14) . . ?
C1 Si C2 124.65(15) . . ?
N2 P2 C28 108.20(14) . . ?
N2 P2 C22 106.96(14) . . ?
C28 P2 C22 101.86(14) . . ?
N2 P2 Ir 104.53(10) . . ?
C28 P2 Ir 122.83(11) . . ?
C22 P2 Ir 111.65(11) . . ?
N1 P1 C9 108.15(15) . . ?
N1 P1 C3 105.97(15) . . ?
C9 P1 C3 103.70(16) . . ?
N1 P1 Ir 106.99(10) . . ?
C9 P1 Ir 115.23(11) . . ?
C3 P1 Ir 116.24(11) . . ?
F3 P3 F4 91.9(2) . . ?
F3 P3 F5 178.44(19) . . ?
F4 P3 F5 89.28(18) . . ?
F3 P3 F2 89.4(2) . . ?
F4 P3 F2 178.26(17) . . ?
F5 P3 F2 89.42(18) . . ?
F3 P3 F1 90.63(16) . . ?
F4 P3 F1 90.46(15) . . ?
F5 P3 F1 90.38(14) . . ?
F2 P3 F1 90.71(14) . . ?
F3 P3 F6 89.56(16) . . ?
F4 P3 F6 90.06(15) . . ?
F5 P3 F6 89.42(14) . . ?
F2 P3 F6 88.78(15) . . ?
F1 P3 F6 179.45(16) . . ?
C53 Cl C53 58.8(5) . 2_656 ?
C47 Ir C41 86.18(13) . . ?
C47 Ir C1 92.82(13) . . ?
C41 Ir C1 175.56(13) . . ?
C47 Ir P1 169.51(10) . . ?
C41 Ir P1 95.38(9) . . ?
C1 Ir P1 84.83(9) . . ?
C47 Ir P2 92.84(10) . . ?
C41 Ir P2 101.56(10) . . ?
C1 Ir P2 82.79(9) . . ?
P1 Ir P2 97.00(3) . . ?
C47 Ir H 82.1(16) . . ?
C41 Ir H 87.7(16) . . ?
C1 Ir H 87.9(16) . . ?
P1 Ir H 87.6(16) . . ?
P2 Ir H 169.2(16) . . ?

loop_
_geom_bond_atom_site_label_1
_geom_bond_atom_site_label_2
_geom_bond_distance
_geom_bond_site_symmetry_2
_geom_bond_publ_flag
C1 Si 1.829(3) . ?
C1 Ir 2.181(3) . ?
C1 H1A 0.9900 . ?
C1 H1B 0.9900 . ?
C2 Si 1.860(3) . ?
C2 H2A 0.9800 . ?
C2 H2B 0.9800 . ?
C2 H2C 0.9800 . ?
C22 C23 1.394(4) . ?
C22 C27 1.394(5) . ?
C22 P2 1.829(3) . ?
C23 C24 1.394(5) . ?
C23 H23 0.9500 . ?
C24 C25 1.379(5) . ?
C24 H24 0.9500 . ?
C25 C26 1.383(5) . ?
C25 H25 0.9500 . ?
C26 C27 1.385(5) . ?
C26 H26 0.9500 . ?
C27 H27 0.9500 . ?
C28 C33 1.392(4) . ?
C28 C29 1.401(5) . ?
C28 P2 1.820(3) . ?
C29 C30 1.380(5) . ?
C29 H29 0.9500 . ?
C30 C31 1.391(5) . ?
C30 H30 0.9500 . ?
C31 C32 1.384(5) . ?
C31 H31 0.9500 . ?
C32 C33 1.394(5) . ?
C32 H32 0.9500 . ?
C33 H33 0.9500 . ?
C34 C39 1.394(4) . ?
C34 C35 1.398(4) . ?
C34 N2 1.441(4) . ?
C35 C36 1.387(5) . ?
C35 H35 0.9500 . ?
C36 C37 1.390(5) . ?
C36 H36 0.9500 . ?
C37 C38 1.383(5) . ?
C37 C40 1.515(5) . ?
C38 C39 1.378(5) . ?
C38 H38 0.9500 . ?
C39 H39 0.9500 . ?
C40 H40A 0.9800 . ?
C40 H40B 0.9800 . ?
C40 H40C 0.9800 . ?
C3 C4 1.392(5) . ?
C3 C8 1.392(5) . ?
C3 P1 1.827(3) . ?
C4 C5 1.385(5) . ?
C4 H4 0.9500 . ?
C5 C6 1.389(6) . ?
C5 H5 0.9500 . ?
C6 C7 1.374(6) . ?
C6 H6 0.9500 . ?
C7 C8 1.402(5) . ?
C7 H7 0.9500 . ?
C8 H8 0.9500 . ?
C9 C14 1.385(5) . ?
C9 C10 1.392(5) . ?
C9 P1 1.820(3) . ?
C14 C13 1.386(5) . ?
C14 H14 0.9500 . ?
C13 C12 1.368(6) . ?
C13 H13 0.9500 . ?
C12 C11 1.384(6) . ?
C12 H12 0.9500 . ?
C11 C10 1.385(5) . ?
C11 H11 0.9500 . ?
C10 H10 0.9500 . ?
C15 C20 1.384(5) . ?
C15 C16 1.388(6) . ?
C15 N1 1.441(4) . ?
C20 C19 1.397(6) . ?
C20 H20 0.9500 . ?
C19 C18 1.377(8) . ?
C19 H19 0.9500 . ?
C18 C17 1.363(8) . ?
C18 C21 1.522(6) . ?
C17 C16 1.391(6) . ?
C17 H17 0.9500 . ?
C16 H16 0.9500 . ?
C21 H21A 0.9800 . ?
C21 H21B 0.9800 . ?
C21 H21C 0.9800 . ?
C47 N48 1.150(4) . ?
C47 Ir 1.977(3) . ?
C49 N48 1.470(4) . ?
C49 C50 1.514(5) . ?
C49 C52 1.522(6) . ?
C49 C51 1.523(6) . ?
C50 H50A 0.9800 . ?
C50 H50B 0.9800 . ?
C50 H50C 0.9800 . ?
C51 H51A 0.9800 . ?
C51 H51B 0.9800 . ?
C51 H51C 0.9800 . ?
C52 H52A 0.9800 . ?
C52 H52B 0.9800 . ?
C52 H52C 0.9800 . ?
C41 N42 1.155(4) . ?
C41 Ir 1.978(3) . ?
C43 N42 1.464(4) . ?
C43 C46 1.516(6) . ?
C43 C44 1.521(5) . ?
C43 C45 1.524(5) . ?
C44 H44A 0.9800 . ?
C44 H44B 0.9800 . ?
C44 H44C 0.9800 . ?
C45 H45A 0.9800 . ?
C45 H45B 0.9800 . ?
C45 H45C 0.9800 . ?
C46 H46A 0.9800 . ?
C46 H46B 0.9800 . ?
C46 H46C 0.9800 . ?
C53 Cl 1.634(12) . ?
C53 Cl 1.733(12) 2_656 ?
C53 H53A 0.9900 . ?
C53 H53B 0.9900 . ?
C54 C55 1.615(10) . ?
C54 H54A 0.9800 . ?
C54 H54B 0.9800 . ?
C54 H54C 0.9800 . ?
C55 C56 1.489(17) . ?
C55 H55A 0.9900 . ?
C55 H55B 0.9900 . ?
C56 C56 1.46(4) 2 ?
C56 H56A 0.9900 . ?
C56 H56B 0.9900 . ?
N2 P2 1.686(3) . ?
N2 Si 1.755(3) . ?
N1 P1 1.683(3) . ?
N1 Si 1.772(3) . ?
F1 P3 1.609(3) . ?
F2 P3 1.592(3) . ?
F3 P3 1.579(3) . ?
F4 P3 1.585(3) . ?
F5 P3 1.586(3) . ?
F6 P3 1.613(3) . ?
P2 Ir 2.3826(8) . ?
P1 Ir 2.3203(8) . ?
Cl C53 1.733(12) 2_656 ?
Ir H 1.59(5) . ?
